data_7057690
loop_
_publ_author_name
'Ru, Jing'
'Zhang, Ru-Fen'
'Shi, Yang'
'Zhang, Shao-Liang'
'Li, Qian-Li'
'Ma, Chun-Lin'

_publ_section_title
;
 Synthesis, structures and magnetic properties of heterobimetallic
 RuIII--3d (3d = Mn, Ni) compounds based on the chiral RuIII building
 block
;
_journal_issue 19
_journal_name_full 'New Journal of Chemistry'
_journal_page_first 16237
_journal_paper_doi 10.1039/C8NJ03747G
_journal_volume 42
_journal_year 2018
_chemical_absolute_configuration ad
_chemical_formula_sum 'C76 H64 Br4 Mn2 N12 O8 Ru2'
_chemical_formula_weight 1905.05
_space_group_crystal_system triclinic
_space_group_IT_number 1
_space_group_name_Hall 'P 1'
_space_group_name_H-M_alt 'P 1'
_symmetry_space_group_name_Hall 'P 1'
_symmetry_space_group_name_H-M 'P 1'
_atom_sites_solution_hydrogens geom
_audit_creation_method SHELXL-2014/7
_audit_update_record
;
2018-08-27 deposited with the CCDC.
2018-08-30 downloaded from the CCDC.
;
_cell_angle_alpha 63.329(2)
_cell_angle_beta 85.942(2)
_cell_angle_gamma 77.442(2)
_cell_formula_units_Z 2
_cell_length_a 13.9485(14)
_cell_length_b 18.4741(18)
_cell_length_c 20.255(2)
_cell_measurement_reflns_used 5045
_cell_measurement_temperature 296(2)
_cell_measurement_theta_max 20.69
_cell_measurement_theta_min 2.25
_cell_volume 4550.3(8)
_computing_cell_refinement 'Bruker SMART'
_computing_data_collection 'Bruker SMART'
_computing_data_reduction 'Bruker SAINT'
_computing_molecular_graphics 'Bruker SHELXTL'
_computing_publication_material 'Bruker SHELXTL'
_computing_structure_refinement 'SHELXL-2014/6 (Sheldrick, 2014)'
_computing_structure_solution 'SHELXS-97 (Sheldrick, 2008)'
_diffrn_ambient_temperature 296(2)
_diffrn_measured_fraction_theta_full 0.996
_diffrn_measured_fraction_theta_max 0.988
_diffrn_measurement_device_type 'CCD area detector'
_diffrn_measurement_method 'phi and omega scans'
_diffrn_radiation_type MoK\a
_diffrn_radiation_wavelength 0.71073
_diffrn_reflns_av_R_equivalents 0.0298
_diffrn_reflns_av_unetI/netI 0.1047
_diffrn_reflns_Laue_measured_fraction_full 0.996
_diffrn_reflns_Laue_measured_fraction_max 0.988
_diffrn_reflns_limit_h_max 18
_diffrn_reflns_limit_h_min -11
_diffrn_reflns_limit_k_max 23
_diffrn_reflns_limit_k_min -19
_diffrn_reflns_limit_l_max 26
_diffrn_reflns_limit_l_min -26
_diffrn_reflns_number 30902
_diffrn_reflns_point_group_measured_fraction_full 0.996
_diffrn_reflns_point_group_measured_fraction_max 0.988
_diffrn_reflns_theta_full 25.242
_diffrn_reflns_theta_max 27.448
_diffrn_reflns_theta_min 1.261
_exptl_absorpt_coefficient_mu 2.406
_exptl_absorpt_correction_T_max 0.6579
_exptl_absorpt_correction_T_min 0.5846
_exptl_absorpt_correction_type multi-scan
_exptl_absorpt_process_details sadabs
_exptl_crystal_colour dark-green
_exptl_crystal_density_diffrn 1.390
_exptl_crystal_description needle
_exptl_crystal_F_000 1892
_exptl_crystal_size_max 0.250
_exptl_crystal_size_mid 0.220
_exptl_crystal_size_min 0.190
_exptl_transmission_factor_max 0.633
_exptl_transmission_factor_min 0.533
_refine_diff_density_max 1.121
_refine_diff_density_min -0.887
_refine_diff_density_rms 0.076
_refine_ls_abs_structure_details
;
 Refined as an inversion twin.
;
_refine_ls_abs_structure_Flack 0.000(10)
_refine_ls_extinction_method none
_refine_ls_goodness_of_fit_ref 1.083
_refine_ls_hydrogen_treatment constr
_refine_ls_matrix_type full
_refine_ls_number_parameters 1868
_refine_ls_number_reflns 25106
_refine_ls_number_restraints 1012
_refine_ls_restrained_S_all 1.430
_refine_ls_R_factor_all 0.1001
_refine_ls_R_factor_gt 0.0530
_refine_ls_shift/su_max 0.007
_refine_ls_shift/su_mean 0.000
_refine_ls_structure_factor_coef Fsqd
_refine_ls_weighting_details 'w=1/[\s^2^(Fo^2^)+(0.0003P)^2^] where P=(Fo^2^+2Fc^2^)/3'
_refine_ls_weighting_scheme calc
_refine_ls_wR_factor_gt 0.0963
_refine_ls_wR_factor_ref 0.1067
_reflns_Friedel_coverage 1.000
_reflns_Friedel_fraction_full 0.996
_reflns_Friedel_fraction_max 0.988
_reflns_number_gt 14734
_reflns_number_total 25106
_reflns_threshold_expression 'I > 2\s(I)'
_cod_data_source_file c8nj03747g2.cif
_cod_data_source_block 1_sq_CCDC3
_cod_depositor_comments 'Adding full bibliography for 7057687--7057690.cif.'
_cod_database_code 7057690
_shelx_shelxl_version_number 2014/7
_shelx_space_group_comment
;
The symmetry employed for this shelxl refinement is uniquely defined
by the following loop, which should always be used as a source of
symmetry information in preference to the above space-group names.
They are only intended as comments.
;
_shelx_estimated_absorpt_t_min 0.585
_shelx_estimated_absorpt_t_max 0.658

loop_
_space_group_symop_operation_xyz
'x, y, z'

loop_
_atom_site_label
_atom_site_type_symbol
_atom_site_fract_x
_atom_site_fract_y
_atom_site_fract_z
_atom_site_U_iso_or_equiv
_atom_site_adp_type
_atom_site_occupancy
_atom_site_site_symmetry_order
_atom_site_calc_flag
_atom_site_refinement_flags_posn
_atom_site_refinement_flags_adp
Ru1 Ru 0.51015(6) 0.54633(4) 0.39854(4) 0.0492(2) Uani 1 1 d . .
Ru2 Ru 0.46238(5) 1.05012(4) -0.11066(4) 0.0431(2) Uani 1 1 d . .
Ru3 Ru 0.16616(6) 0.93879(5) 0.32513(5) 0.0559(2) Uani 1 1 d . U
Ru4 Ru 0.16050(5) 0.45281(4) 0.83785(4) 0.0450(2) Uani 1 1 d . .
Mn1 Mn 0.58261(11) 0.81688(9) 0.15964(9) 0.0539(4) Uani 1 1 d . .
Mn2 Mn 0.39876(11) 1.27695(9) -0.38184(9) 0.0547(4) Uani 1 1 d . .
Mn3 Mn 0.07589(11) 0.68209(9) 0.54865(9) 0.0618(5) Uani 1 1 d . .
Mn4 Mn 0.23607(11) 0.20932(9) 1.11725(9) 0.0531(4) Uani 1 1 d . .
Br1 Br 0.70069(11) 1.35145(10) -0.07344(11) 0.1186(4) Uani 1 1 d . U
Br2 Br 0.11700(11) 0.80250(10) -0.12077(11) 0.1186(4) Uani 1 1 d . .
Br3 Br 0.10834(14) 0.72390(11) 0.11381(10) 0.1371(7) Uani 1 1 d . .
Br4 Br 0.81457(15) 0.36357(15) 0.74001(10) 0.1716(9) Uani 1 1 d . .
Br5 Br -0.23347(11) 1.01720(12) 0.06348(9) 0.1309(6) Uani 1 1 d . .
Br6 Br 0.60882(13) 0.78385(14) 0.57025(12) 0.1483(6) Uani 1 1 d . U
Br7 Br 0.47762(12) 0.75371(10) 0.76465(11) 0.1212(6) Uani 1 1 d . U
Br8 Br -0.06685(9) 0.10179(7) 0.90042(9) 0.1028(5) Uani 1 1 d . .
N1 N 0.6432(6) 0.4701(5) 0.4155(5) 0.057(2) Uani 1 1 d . .
N2 N 0.4981(7) 0.5076(5) 0.3222(4) 0.058(2) Uani 1 1 d . .
N3 N 0.5839(6) 0.6987(5) 0.2679(5) 0.075(3) Uani 1 1 d . .
N4 N 0.4397(6) 0.8206(5) 0.1515(5) 0.053(2) Uani 1 1 d . .
N5 N 0.5340(6) 0.8819(4) 0.2136(5) 0.052(2) Uani 1 1 d . .
N6 N 0.5557(6) 0.9442(5) 0.0538(5) 0.061(2) Uani 1 1 d . .
N7 N 0.5025(6) 0.9529(5) -0.1311(4) 0.052(2) Uani 1 1 d . .
N8 N 0.5981(5) 1.0678(4) -0.1454(4) 0.046(2) Uani 1 1 d . .
N9 N 0.3802(7) 1.1584(5) -0.2773(5) 0.063(2) Uani 1 1 d . .
N10 N 0.3109(7) 1.3425(5) -0.3406(5) 0.069(3) Uani 1 1 d . .
N11 N 0.5009(8) 1.2902(5) -0.3285(5) 0.075(3) Uani 1 1 d D .
N12 N 0.4241(7) 1.3945(6) -0.4793(5) 0.074(3) Uani 1 1 d . .
N13 N 0.1790(6) 0.9587(5) 0.4128(5) 0.065(2) Uani 1 1 d . .
N14 N 0.0395(7) 1.0207(5) 0.3082(5) 0.066(3) Uani 1 1 d . .
N15 N 0.0671(6) 0.7863(5) 0.4307(5) 0.070(3) Uani 1 1 d . .
N16 N 0.2137(7) 0.6977(5) 0.5524(5) 0.073(3) Uani 1 1 d . .
N17 N 0.1380(7) 0.6038(5) 0.5094(5) 0.071(3) Uani 1 1 d . .
N18 N 0.1035(7) 0.5777(6) 0.6674(5) 0.073(3) Uani 1 1 d . U
N19 N 0.1310(5) 0.5483(5) 0.8641(4) 0.050(2) Uani 1 1 d . .
N20 N 0.0205(5) 0.4464(4) 0.8643(4) 0.047(2) Uani 1 1 d . .
N21 N 0.2110(6) 0.3166(5) 1.0042(5) 0.063(2) Uani 1 1 d . .
N22 N 0.3383(7) 0.1505(5) 1.0743(5) 0.064(2) Uani 1 1 d . .
N23 N 0.1513(6) 0.1566(5) 1.0859(4) 0.052(2) Uani 1 1 d . .
N24 N 0.2695(7) 0.0899(5) 1.2296(5) 0.074(3) Uani 1 1 d . .
O1 O 0.5409(5) 0.5772(4) 0.4773(4) 0.0590(18) Uani 1 1 d . .
O2 O 0.3717(5) 0.6151(4) 0.3764(4) 0.0620(19) Uani 1 1 d . .
O3 O 0.7130(5) 0.8155(4) 0.1761(4) 0.067(2) Uani 1 1 d . .
O4 O 0.6150(5) 0.7594(4) 0.1009(4) 0.069(2) Uani 1 1 d . .
O5 O 0.4284(4) 1.1591(3) -0.1058(3) 0.0457(15) Uani 1 1 d . .
O6 O 0.3366(4) 1.0180(3) -0.0667(3) 0.0479(16) Uani 1 1 d . .
O7 O 0.4958(7) 1.2126(5) -0.4151(5) 0.100(3) Uani 1 1 d . .
O8 O 0.2936(7) 1.2700(5) -0.4305(5) 0.100(2) Uani 1 1 d . U
O9 O 0.2911(5) 0.8520(4) 0.3540(4) 0.0612(10) Uani 1 1 d . U
O10 O 0.1452(5) 0.9332(4) 0.2313(4) 0.0584(18) Uani 1 1 d . .
O11 O 0.0236(7) 0.7590(6) 0.5867(5) 0.107(2) Uani 1 1 d . U
O12 O -0.0477(6) 0.6659(5) 0.5378(5) 0.081(2) Uani 1 1 d . .
O13 O 0.3026(4) 0.4617(4) 0.8211(4) 0.0565(18) Uani 1 1 d . .
O14 O 0.1764(5) 0.3595(4) 0.8098(4) 0.0566(18) Uani 1 1 d . .
O15 O 0.3273(6) 0.2525(4) 1.1443(4) 0.0777(18) Uani 1 1 d . U
O16 O 0.1302(6) 0.2586(5) 1.1561(4) 0.075(2) Uani 1 1 d . .
C1 C 0.3206(7) 0.6383(6) 0.3177(6) 0.055(3) Uani 1 1 d . .
C2 C 0.2311(8) 0.6995(7) 0.3050(7) 0.080(4) Uani 1 1 d . .
H2 H 0.2155 0.7249 0.3361 0.096 Uiso 1 1 calc R U
C3 C 0.1693(9) 0.7200(7) 0.2472(8) 0.089(4) Uani 1 1 d . .
H3 H 0.1083 0.7546 0.2429 0.107 Uiso 1 1 calc R U
C4 C 0.1939(10) 0.6913(8) 0.1946(8) 0.083(4) Uani 1 1 d . .
C5 C 0.2800(10) 0.6323(7) 0.2033(7) 0.079(3) Uani 1 1 d . .
H5 H 0.2956 0.6119 0.1686 0.094 Uiso 1 1 calc R U
C6 C 0.3448(8) 0.6032(7) 0.2669(6) 0.069(3) Uani 1 1 d . .
C7 C 0.4287(9) 0.5398(6) 0.2727(6) 0.065(3) Uani 1 1 d . .
H7 H 0.4333 0.5202 0.2374 0.078 Uiso 1 1 calc R U
C8 C 0.5789(9) 0.4381(6) 0.3297(6) 0.069(3) Uani 1 1 d . .
H8 H 0.5623 0.3886 0.3706 0.083 Uiso 1 1 calc R U
C9 C 0.5921(10) 0.4207(8) 0.2636(8) 0.100(4) Uani 1 1 d . .
H9C H 0.6006 0.4704 0.2201 0.120 Uiso 1 1 calc R U
H9D H 0.5339 0.4048 0.2554 0.120 Uiso 1 1 calc R U
C10 C 0.6822(12) 0.3509(9) 0.2759(9) 0.119(5) Uani 1 1 d . U
H10A H 0.6666 0.2986 0.3113 0.143 Uiso 1 1 calc R U
H10B H 0.6969 0.3477 0.2296 0.143 Uiso 1 1 calc R U
C11 C 0.7702(11) 0.3630(8) 0.3032(9) 0.108(5) Uani 1 1 d . .
H11A H 0.8224 0.3145 0.3142 0.130 Uiso 1 1 calc R U
H11B H 0.7923 0.4100 0.2641 0.130 Uiso 1 1 calc R U
C12 C 0.7546(10) 0.3770(8) 0.3696(7) 0.097(4) Uani 1 1 d . .
H12A H 0.8140 0.3875 0.3828 0.116 Uiso 1 1 calc R U
H12B H 0.7388 0.3283 0.4108 0.116 Uiso 1 1 calc R U
C13 C 0.6720(8) 0.4499(7) 0.3536(6) 0.064(3) Uani 1 1 d . .
H13 H 0.6912 0.4984 0.3130 0.077 Uiso 1 1 calc R U
C14 C 0.6940(8) 0.4376(6) 0.4748(6) 0.057(3) Uani 1 1 d . .
H14 H 0.7492 0.3966 0.4794 0.069 Uiso 1 1 calc R U
C15 C 0.6744(8) 0.4581(6) 0.5363(6) 0.064(3) Uani 1 1 d . .
C16 C 0.7377(9) 0.4135(8) 0.5974(7) 0.081(3) Uani 1 1 d . .
H16 H 0.7877 0.3711 0.5972 0.097 Uiso 1 1 calc R U
C17 C 0.7309(9) 0.4280(9) 0.6580(8) 0.091(4) Uani 1 1 d . .
C18 C 0.6570(11) 0.4920(10) 0.6578(8) 0.114(5) Uani 1 1 d . .
H18 H 0.6494 0.5028 0.6987 0.137 Uiso 1 1 calc R U
C19 C 0.5944(8) 0.5398(7) 0.5960(7) 0.071(3) Uani 1 1 d . .
H19 H 0.5458 0.5828 0.5968 0.085 Uiso 1 1 calc R U
C20 C 0.6007(8) 0.5266(7) 0.5327(6) 0.059(3) Uani 1 1 d . .
C21 C 0.4567(7) 0.4494(6) 0.4792(6) 0.054(3) Uani 1 1 d . .
C22 C 0.5599(7) 0.6448(6) 0.3160(6) 0.050(2) Uani 1 1 d . .
C23 C 0.5595(10) 0.7388(7) 0.0670(7) 0.076(3) Uani 1 1 d . .
C24 C 0.6030(10) 0.7026(7) 0.0202(8) 0.085(4) Uani 1 1 d . .
H24 H 0.6704 0.6953 0.0134 0.102 Uiso 1 1 calc R U
C25 C 0.5464(14) 0.6794(8) -0.0138(9) 0.108(5) Uani 1 1 d . .
H25 H 0.5779 0.6535 -0.0419 0.130 Uiso 1 1 calc R U
C26 C 0.4433(14) 0.6904(9) -0.0113(9) 0.117(5) Uani 1 1 d . .
H26 H 0.4067 0.6722 -0.0352 0.140 Uiso 1 1 calc R U
C27 C 0.4006(10) 0.7320(7) 0.0315(8) 0.094(4) Uani 1 1 d . .
H27 H 0.3324 0.7451 0.0323 0.113 Uiso 1 1 calc R U
C28 C 0.4543(10) 0.7545(7) 0.0726(8) 0.081(4) Uani 1 1 d . .
C29 C 0.4028(8) 0.7945(6) 0.1137(6) 0.058(3) Uani 1 1 d . .
H29 H 0.3347 0.8023 0.1127 0.070 Uiso 1 1 calc R U
C30 C 0.3800(7) 0.8533(6) 0.1991(7) 0.066(3) Uani 1 1 d . .
H30A H 0.3139 0.8793 0.1782 0.079 Uiso 1 1 calc R U
H30B H 0.3762 0.8088 0.2480 0.079 Uiso 1 1 calc R U
C31 C 0.4286(7) 0.9143(6) 0.2033(6) 0.066(3) Uani 1 1 d . .
H31A H 0.4148 0.9657 0.1582 0.080 Uiso 1 1 calc R U
H31B H 0.4035 0.9257 0.2443 0.080 Uiso 1 1 calc R U
C32 C 0.5844(9) 0.8943(7) 0.2555(7) 0.072(3) Uani 1 1 d . .
H32 H 0.5519 0.9236 0.2806 0.086 Uiso 1 1 calc R U
C33 C 0.6920(9) 0.8649(7) 0.2669(7) 0.072(3) Uani 1 1 d . .
C34 C 0.7343(10) 0.8772(8) 0.3217(7) 0.091(4) Uani 1 1 d . .
H34 H 0.6941 0.9022 0.3475 0.109 Uiso 1 1 calc R U
C35 C 0.8320(11) 0.8532(8) 0.3370(8) 0.104(5) Uani 1 1 d . U
H35 H 0.8602 0.8630 0.3717 0.125 Uiso 1 1 calc R U
C36 C 0.8900(10) 0.8127(9) 0.2984(9) 0.103(4) Uani 1 1 d . U
H36 H 0.9573 0.7957 0.3089 0.123 Uiso 1 1 calc R U
C37 C 0.8529(9) 0.7976(8) 0.2474(7) 0.087(4) Uani 1 1 d . .
H37 H 0.8941 0.7691 0.2247 0.105 Uiso 1 1 calc R U
C38 C 0.7486(8) 0.8257(7) 0.2276(7) 0.071(3) Uani 1 1 d . U
C39 C 0.5208(7) 0.9886(6) -0.0072(6) 0.052(3) Uani 1 1 d . .
C40 C 0.2925(8) 0.9698(6) -0.0815(6) 0.057(3) Uani 1 1 d . .
C41 C 0.1982(8) 0.9607(6) -0.0566(6) 0.061(3) Uani 1 1 d . .
H41 H 0.1688 0.9888 -0.0297 0.073 Uiso 1 1 calc R U
C42 C 0.1470(8) 0.9142(5) -0.0689(6) 0.061(3) Uani 1 1 d . .
H42 H 0.0840 0.9104 -0.0514 0.073 Uiso 1 1 calc R U
C43 C 0.1915(9) 0.8715(6) -0.1090(7) 0.067(3) Uani 1 1 d . .
C44 C 0.2840(8) 0.8710(6) -0.1300(6) 0.064(3) Uani 1 1 d . .
H44 H 0.3121 0.8395 -0.1543 0.077 Uiso 1 1 calc R U
C45 C 0.3399(8) 0.9178(6) -0.1154(6) 0.056(3) Uani 1 1 d . .
C46 C 0.4440(7) 0.9102(6) -0.1338(5) 0.051(3) Uani 1 1 d . .
H46 H 0.4701 0.8697 -0.1492 0.062 Uiso 1 1 calc R U
C47 C 0.6078(8) 0.9319(6) -0.1386(6) 0.058(3) Uani 1 1 d . .
H47 H 0.6378 0.9042 -0.0887 0.070 Uiso 1 1 calc R U
C48 C 0.6445(9) 0.8734(7) -0.1758(8) 0.087(4) Uani 1 1 d . .
H48A H 0.6260 0.8205 -0.1465 0.105 Uiso 1 1 calc R U
H48B H 0.6137 0.8976 -0.2245 0.105 Uiso 1 1 calc R U
C49 C 0.7541(9) 0.8603(7) -0.1822(8) 0.090(4) Uani 1 1 d . .
H49A H 0.7747 0.8285 -0.2098 0.108 Uiso 1 1 calc R U
H49B H 0.7846 0.8284 -0.1331 0.108 Uiso 1 1 calc R U
C50 C 0.7900(10) 0.9418(8) -0.2206(9) 0.107(5) Uani 1 1 d . U
H50A H 0.7668 0.9704 -0.2718 0.129 Uiso 1 1 calc R U
H50B H 0.8612 0.9299 -0.2199 0.129 Uiso 1 1 calc R U
C51 C 0.7533(8) 0.9988(6) -0.1828(7) 0.079(4) Uani 1 1 d . .
H51A H 0.7819 0.9731 -0.1331 0.095 Uiso 1 1 calc R U
H51B H 0.7736 1.0512 -0.2104 0.095 Uiso 1 1 calc R U
C52 C 0.6425(7) 1.0134(5) -0.1796(6) 0.057(3) Uani 1 1 d . .
H52 H 0.6163 1.0396 -0.2306 0.068 Uiso 1 1 calc R U
C53 C 0.6407(7) 1.1179(6) -0.1361(6) 0.051(3) Uani 1 1 d . .
H53 H 0.7072 1.1144 -0.1461 0.061 Uiso 1 1 calc R U
C54 C 0.5951(7) 1.1775(5) -0.1121(6) 0.048(2) Uani 1 1 d . .
C55 C 0.6580(7) 1.2253(6) -0.1024(6) 0.064(3) Uani 1 1 d . .
H55 H 0.7256 1.2115 -0.1065 0.076 Uiso 1 1 calc R U
C56 C 0.6185(8) 1.2907(7) -0.0874(7) 0.075(3) Uani 1 1 d . .
C57 C 0.5162(9) 1.3125(7) -0.0809(7) 0.081(4) Uani 1 1 d . .
H57 H 0.4897 1.3581 -0.0723 0.098 Uiso 1 1 calc R U
C58 C 0.4562(7) 1.2672(6) -0.0873(6) 0.059(3) Uani 1 1 d . .
H58 H 0.3889 1.2823 -0.0825 0.071 Uiso 1 1 calc R U
C59 C 0.4038(6) 1.1160(5) -0.2174(6) 0.048(2) Uani 1 1 d . .
C60 C 0.5944(14) 1.1993(10) -0.4010(10) 0.119(3) Uani 1 1 d . U
C61 C 0.6478(12) 1.1526(9) -0.4424(10) 0.136(4) Uani 1 1 d . U
H61 H 0.6140 1.1417 -0.4737 0.164 Uiso 1 1 calc R U
C62 C 0.7433(13) 1.1280(10) -0.4326(10) 0.140(4) Uani 1 1 d . U
H62 H 0.7773 1.0961 -0.4549 0.167 Uiso 1 1 calc R U
C63 C 0.7932(13) 1.1479(10) -0.3910(11) 0.140(4) Uani 1 1 d . U
H63 H 0.8606 1.1275 -0.3832 0.168 Uiso 1 1 calc R U
C64 C 0.7463(12) 1.1982(10) -0.3598(10) 0.133(3) Uani 1 1 d . U
H64 H 0.7809 1.2179 -0.3360 0.159 Uiso 1 1 calc R U
C65 C 0.6383(13) 1.2189(10) -0.3661(10) 0.121(3) Uani 1 1 d . U
C66 C 0.5961(12) 1.2617(9) -0.3259(9) 0.118(3) Uani 1 1 d . U
H66 H 0.6363 1.2703 -0.2965 0.141 Uiso 1 1 calc R U
C67 C 0.4663(9) 1.3424(8) -0.2939(8) 0.110(3) Uani 1 1 d D U
H67A H 0.4800 1.3969 -0.3244 0.132 Uiso 1 1 calc R U
H67B H 0.5002 1.3199 -0.2464 0.132 Uiso 1 1 calc R U
C68 C 0.3595(9) 1.3491(9) -0.2834(9) 0.110(3) Uani 1 1 d D U
H68A H 0.3482 1.3055 -0.2357 0.132 Uiso 1 1 calc R U
H68B H 0.3311 1.4018 -0.2833 0.132 Uiso 1 1 calc R U
C69 C 0.2181(11) 1.3658(8) -0.3522(8) 0.112(3) Uani 1 1 d . U
H69 H 0.1845 1.3948 -0.3271 0.135 Uiso 1 1 calc R U
C70 C 0.1629(9) 1.3532(6) -0.3966(6) 0.114(3) Uani 1 1 d D U
C71 C 0.0638(9) 1.3907(6) -0.4042(6) 0.129(3) Uani 1 1 d D U
H71 H 0.0388 1.4220 -0.3791 0.155 Uiso 1 1 calc R U
C72 C 0.0021(9) 1.3810(7) -0.4496(7) 0.135(3) Uani 1 1 d D U
H72 H -0.0644 1.4054 -0.4548 0.162 Uiso 1 1 calc R U
C73 C 0.0410(10) 1.3350(8) -0.4865(7) 0.138(3) Uani 1 1 d D U
H73 H 0.0002 1.3294 -0.5176 0.166 Uiso 1 1 calc R U
C74 C 0.1390(10) 1.2968(7) -0.4785(7) 0.130(3) Uani 1 1 d D U
H74 H 0.1636 1.2657 -0.5038 0.156 Uiso 1 1 calc R U
C75 C 0.2012(9) 1.3051(7) -0.4322(7) 0.116(3) Uani 1 1 d D U
C76 C 0.2399(8) 1.0329(6) 0.2660(6) 0.058(3) Uani 1 1 d . .
C77 C 0.0612(8) 0.9530(6) 0.1961(7) 0.067(3) Uani 1 1 d . .
C78 C 0.0547(8) 0.9327(6) 0.1385(6) 0.065(3) Uani 1 1 d . .
H78 H 0.1112 0.9044 0.1263 0.078 Uiso 1 1 calc R U
C79 C -0.0295(8) 0.9519(7) 0.0991(7) 0.080(3) Uani 1 1 d . .
H79 H -0.0300 0.9354 0.0620 0.096 Uiso 1 1 calc R U
C80 C -0.1156(9) 0.9965(8) 0.1142(8) 0.090(4) Uani 1 1 d . .
C81 C -0.1130(9) 1.0190(8) 0.1698(8) 0.094(4) Uani 1 1 d . .
H81 H -0.1706 1.0469 0.1812 0.113 Uiso 1 1 calc R U
C82 C -0.0256(8) 1.0011(6) 0.2104(6) 0.064(3) Uani 1 1 d . .
C83 C -0.0309(9) 1.0354(6) 0.2612(7) 0.078(4) Uani 1 1 d . .
H83 H -0.0891 1.0713 0.2611 0.093 Uiso 1 1 calc R U
C84 C 0.0323(10) 1.0627(8) 0.3544(7) 0.095(4) Uani 1 1 d . .
H84 H 0.0720 1.1049 0.3298 0.114 Uiso 1 1 calc R U
C85 C -0.0669(10) 1.1105(9) 0.3650(9) 0.117(5) Uani 1 1 d . U
H85A H -0.1109 1.0726 0.3886 0.141 Uiso 1 1 calc R U
H85B H -0.0959 1.1515 0.3171 0.141 Uiso 1 1 calc R U
C86 C -0.0563(13) 1.1541(10) 0.4126(9) 0.137(6) Uani 1 1 d . U
H86A H -0.1202 1.1827 0.4198 0.165 Uiso 1 1 calc R U
H86B H -0.0153 1.1945 0.3883 0.165 Uiso 1 1 calc R U
C87 C -0.0074(12) 1.0854(10) 0.4898(9) 0.136(6) Uani 1 1 d . U
H87A H -0.0021 1.1100 0.5225 0.163 Uiso 1 1 calc R U
H87B H -0.0465 1.0435 0.5132 0.163 Uiso 1 1 calc R U
C88 C 0.0937(9) 1.0477(9) 0.4735(8) 0.106(5) Uani 1 1 d . .
H88A H 0.1298 1.0912 0.4465 0.127 Uiso 1 1 calc R U
H88B H 0.1294 1.0097 0.5197 0.127 Uiso 1 1 calc R U
C89 C 0.0876(9) 1.0029(7) 0.4296(6) 0.078(3) Uani 1 1 d . .
H89 H 0.0477 0.9617 0.4572 0.094 Uiso 1 1 calc R U
C90 C 0.2566(7) 0.9343(6) 0.4524(6) 0.0616(10) Uani 1 1 d . U
H90 H 0.2549 0.9525 0.4886 0.074 Uiso 1 1 calc R U
C91 C 0.3453(7) 0.8829(6) 0.4482(6) 0.0613(10) Uani 1 1 d . U
C92 C 0.4254(7) 0.8660(6) 0.4976(6) 0.0615(10) Uani 1 1 d . U
H92 H 0.4202 0.8924 0.5279 0.074 Uiso 1 1 calc R U
C93 C 0.5084(7) 0.8109(6) 0.4995(6) 0.0618(10) Uani 1 1 d . U
C94 C 0.5191(7) 0.7687(6) 0.4564(6) 0.0614(10) Uani 1 1 d . U
H94 H 0.5758 0.7295 0.4603 0.074 Uiso 1 1 calc R U
C95 C 0.4454(7) 0.7863(6) 0.4089(6) 0.0614(10) Uani 1 1 d . U
H95 H 0.4534 0.7590 0.3792 0.074 Uiso 1 1 calc R U
C96 C 0.3583(7) 0.8426(6) 0.4015(6) 0.0613(10) Uani 1 1 d . U
C97 C -0.0739(11) 0.6416(8) 0.4909(8) 0.081(4) Uani 1 1 d . .
C98 C -0.1770(11) 0.6518(8) 0.4753(8) 0.103(5) Uani 1 1 d . .
H98 H -0.2230 0.6726 0.5014 0.124 Uiso 1 1 calc R U
C99 C -0.2114(13) 0.6323(12) 0.4233(10) 0.138(7) Uani 1 1 d . .
H99 H -0.2770 0.6456 0.4084 0.165 Uiso 1 1 calc R U
C100 C -0.1389(18) 0.5920(11) 0.3974(11) 0.143(7) Uani 1 1 d . U
H100 H -0.1597 0.5702 0.3689 0.172 Uiso 1 1 calc R U
C101 C -0.0441(14) 0.5787(9) 0.4059(11) 0.131(6) Uani 1 1 d . .
H101 H -0.0007 0.5542 0.3811 0.157 Uiso 1 1 calc R U
C102 C -0.0109(12) 0.6041(9) 0.4561(8) 0.093(4) Uani 1 1 d . .
C103 C 0.0943(11) 0.5809(7) 0.4686(7) 0.083(4) Uani 1 1 d . .
H103 H 0.1320 0.5490 0.4475 0.099 Uiso 1 1 calc R U
C104 C 0.2425(8) 0.5780(7) 0.5256(7) 0.078(4) Uani 1 1 d . .
H10C H 0.2749 0.5566 0.4921 0.094 Uiso 1 1 calc R U
H10D H 0.2555 0.5345 0.5758 0.094 Uiso 1 1 calc R U
C105 C 0.2822(9) 0.6545(9) 0.5163(9) 0.105(5) Uani 1 1 d . .
H10E H 0.3474 0.6368 0.5390 0.126 Uiso 1 1 calc R U
H10F H 0.2861 0.6913 0.4642 0.126 Uiso 1 1 calc R U
C106 C 0.2413(12) 0.7325(9) 0.5846(8) 0.106(3) Uani 1 1 d . U
H106 H 0.3087 0.7266 0.5891 0.127 Uiso 1 1 calc R U
C107 C 0.1807(13) 0.7806(9) 0.6155(8) 0.108(3) Uani 1 1 d . U
C108 C 0.2264(13) 0.8169(9) 0.6488(9) 0.123(3) Uani 1 1 d . U
H108 H 0.2947 0.8045 0.6530 0.147 Uiso 1 1 calc R U
C109 C 0.1746(13) 0.8708(9) 0.6760(8) 0.119(3) Uani 1 1 d . U
H109 H 0.2055 0.9013 0.6906 0.143 Uiso 1 1 calc R U
C110 C 0.0735(12) 0.8761(9) 0.6799(8) 0.120(3) Uani 1 1 d . U
H110 H 0.0374 0.9026 0.7062 0.144 Uiso 1 1 calc R U
C111 C 0.0274(12) 0.8450(9) 0.6476(8) 0.116(3) Uani 1 1 d . U
H111 H -0.0409 0.8577 0.6462 0.139 Uiso 1 1 calc R U
C112 C 0.0750(13) 0.7924(10) 0.6140(9) 0.111(3) Uani 1 1 d . U
C113 C 0.0961(7) 0.8424(6) 0.3880(6) 0.056(3) Uani 1 1 d . .
C114 C 0.1238(7) 0.5357(6) 0.7276(6) 0.056(3) Uani 1 1 d . .
C115 C 0.1221(7) 0.3040(6) 0.8347(5) 0.047(2) Uani 1 1 d . .
C116 C 0.1566(8) 0.2314(6) 0.8272(6) 0.063(3) Uani 1 1 d . .
H116 H 0.2193 0.2221 0.8098 0.076 Uiso 1 1 calc R U
C117 C 0.1007(8) 0.1744(5) 0.8449(6) 0.065(3) Uani 1 1 d . .
H117 H 0.1245 0.1279 0.8369 0.078 Uiso 1 1 calc R U
C118 C 0.0088(7) 0.1835(6) 0.8745(6) 0.062(3) Uani 1 1 d . .
C119 C -0.0255(7) 0.2511(6) 0.8857(5) 0.052(3) Uani 1 1 d . .
H119 H -0.0870 0.2568 0.9059 0.062 Uiso 1 1 calc R U
C120 C 0.0291(7) 0.3141(6) 0.8676(6) 0.056(3) Uani 1 1 d . .
C121 C -0.0182(7) 0.3862(6) 0.8760(5) 0.048(2) Uani 1 1 d . .
H121 H -0.0828 0.3889 0.8915 0.058 Uiso 1 1 calc R U
C122 C -0.0334(7) 0.5214(6) 0.8736(6) 0.056(3) Uani 1 1 d . .
H122 H -0.0524 0.5661 0.8239 0.067 Uiso 1 1 calc R U
C123 C -0.1281(8) 0.5096(8) 0.9172(8) 0.087(4) Uani 1 1 d . .
H12C H -0.1136 0.4623 0.9653 0.104 Uiso 1 1 calc R U
H12D H -0.1749 0.4992 0.8909 0.104 Uiso 1 1 calc R U
C124 C -0.1728(9) 0.5895(8) 0.9267(10) 0.124(6) Uani 1 1 d . .
H12E H -0.1938 0.6352 0.8787 0.149 Uiso 1 1 calc R U
H12F H -0.2303 0.5808 0.9569 0.149 Uiso 1 1 calc R U
C125 C -0.1005(11) 0.6119(9) 0.9621(9) 0.110(5) Uani 1 1 d . U
H12G H -0.0826 0.5679 1.0115 0.133 Uiso 1 1 calc R U
H12H H -0.1305 0.6622 0.9662 0.133 Uiso 1 1 calc R U
C126 C -0.0047(9) 0.6254(7) 0.9142(7) 0.082(4) Uani 1 1 d . .
H12I H -0.0215 0.6719 0.8659 0.098 Uiso 1 1 calc R U
H12J H 0.0430 0.6374 0.9385 0.098 Uiso 1 1 calc R U
C127 C 0.0380(8) 0.5478(6) 0.9062(6) 0.060(3) Uani 1 1 d . .
H127 H 0.0544 0.5035 0.9564 0.072 Uiso 1 1 calc R U
C128 C 0.1867(8) 0.5993(6) 0.8529(6) 0.064(3) Uani 1 1 d . .
H128 H 0.1648 0.6417 0.8667 0.077 Uiso 1 1 calc R U
C129 C 0.2796(8) 0.5944(6) 0.8208(6) 0.062(3) Uani 1 1 d . .
C130 C 0.3265(9) 0.6603(7) 0.8067(7) 0.080(4) Uani 1 1 d . .
H130 H 0.2918 0.7043 0.8152 0.097 Uiso 1 1 calc R U
C131 C 0.4183(9) 0.6633(7) 0.7819(7) 0.079(4) Uani 1 1 d . .
C132 C 0.4693(9) 0.6021(8) 0.7647(8) 0.100(5) Uani 1 1 d . .
H132 H 0.5307 0.6055 0.7439 0.119 Uiso 1 1 calc R U
C133 C 0.4277(8) 0.5347(7) 0.7789(7) 0.073(3) Uani 1 1 d . .
H133 H 0.4642 0.4915 0.7700 0.087 Uiso 1 1 calc R U
C134 C 0.3334(7) 0.5295(6) 0.8059(6) 0.052(3) Uani 1 1 d . .
C135 C 0.1950(6) 0.3674(5) 0.9447(6) 0.044(2) Uani 1 1 d . .
C136 C 0.4209(10) 0.2256(8) 1.1495(8) 0.088(3) Uani 1 1 d . U
C137 C 0.4783(10) 0.2545(8) 1.1856(8) 0.103(3) Uani 1 1 d . U
H137 H 0.4454 0.2899 1.2049 0.124 Uiso 1 1 calc R U
C138 C 0.5778(11) 0.2328(8) 1.1928(8) 0.109(3) Uani 1 1 d . U
H138 H 0.6123 0.2534 1.2158 0.131 Uiso 1 1 calc R U
C139 C 0.6268(11) 0.1786(8) 1.1648(8) 0.112(3) Uani 1 1 d . U
H139 H 0.6951 0.1683 1.1640 0.134 Uiso 1 1 calc R U
C140 C 0.5781(10) 0.1409(9) 1.1388(8) 0.110(3) Uani 1 1 d . U
H140 H 0.6114 0.0967 1.1302 0.133 Uiso 1 1 calc R U
C141 C 0.4740(10) 0.1699(8) 1.1246(8) 0.093(3) Uani 1 1 d . U
C142 C 0.4297(10) 0.1373(8) 1.0846(8) 0.094(3) Uani 1 1 d . U
H142 H 0.4707 0.1050 1.0653 0.113 Uiso 1 1 calc R U
C143 C 0.2950(8) 0.1181(7) 1.0298(6) 0.067(3) Uani 1 1 d . .
H14A H 0.2800 0.1611 0.9796 0.080 Uiso 1 1 calc R U
H14B H 0.3416 0.0717 1.0280 0.080 Uiso 1 1 calc R U
C144 C 0.2049(9) 0.0916(6) 1.0651(6) 0.067(3) Uani 1 1 d . .
H14C H 0.2208 0.0387 1.1086 0.081 Uiso 1 1 calc R U
H14D H 0.1650 0.0860 1.0310 0.081 Uiso 1 1 calc R U
C145 C 0.0606(10) 0.1743(6) 1.0810(6) 0.066(3) Uani 1 1 d . .
H145 H 0.0301 0.1461 1.0634 0.079 Uiso 1 1 calc R U
C146 C -0.0027(9) 0.2351(7) 1.1002(7) 0.069(3) Uani 1 1 d . .
C147 C -0.1050(9) 0.2509(8) 1.0866(7) 0.089(4) Uani 1 1 d . .
H147 H -0.1315 0.2212 1.0683 0.106 Uiso 1 1 calc R U
C148 C -0.1668(9) 0.3145(9) 1.1022(8) 0.102(5) Uani 1 1 d . .
H148 H -0.2334 0.3295 1.0895 0.122 Uiso 1 1 calc R U
C149 C -0.1289(12) 0.3545(10) 1.1361(9) 0.117(5) Uani 1 1 d . .
H149 H -0.1699 0.3939 1.1477 0.140 Uiso 1 1 calc R U
C150 C -0.0315(10) 0.3342(9) 1.1514(8) 0.097(4) Uani 1 1 d . .
H150 H -0.0069 0.3611 1.1737 0.116 Uiso 1 1 calc R U
C151 C 0.0335(10) 0.2772(8) 1.1365(7) 0.077(4) Uani 1 1 d . .
C152 C 0.4929(7) 1.1973(5) -0.1009(5) 0.044(2) Uani 1 1 d . .

loop_
_atom_site_aniso_label
_atom_site_aniso_U_11
_atom_site_aniso_U_22
_atom_site_aniso_U_33
_atom_site_aniso_U_23
_atom_site_aniso_U_13
_atom_site_aniso_U_12
Ru1 0.0547(5) 0.0417(4) 0.0361(5) -0.0083(4) 0.0041(4) -0.0013(4)
Ru2 0.0475(4) 0.0350(4) 0.0393(5) -0.0117(4) 0.0063(4) -0.0061(4)
Ru3 0.0488(5) 0.0453(5) 0.0512(6) -0.0064(4) 0.0098(4) -0.0023(4)
Ru4 0.0469(4) 0.0381(4) 0.0445(5) -0.0151(4) 0.0118(4) -0.0084(4)
Mn1 0.0430(9) 0.0532(9) 0.0469(10) -0.0081(8) 0.0033(7) -0.0062(7)
Mn2 0.0589(10) 0.0483(9) 0.0462(11) -0.0150(8) 0.0063(8) -0.0054(8)
Mn3 0.0532(10) 0.0595(10) 0.0539(11) -0.0102(8) 0.0084(8) -0.0106(8)
Mn4 0.0652(10) 0.0468(9) 0.0457(11) -0.0191(8) 0.0114(8) -0.0148(8)
Br1 0.0939(7) 0.1360(8) 0.1903(11) -0.1190(8) 0.0318(7) -0.0541(6)
Br2 0.0939(7) 0.1360(8) 0.1903(11) -0.1190(8) 0.0318(7) -0.0541(6)
Br3 0.1285(14) 0.1426(13) 0.1140(14) -0.0300(11) -0.0638(12) -0.0164(11)
Br4 0.1361(16) 0.246(2) 0.0817(13) -0.0530(14) -0.0473(12) 0.0299(16)
Br5 0.0634(9) 0.1813(16) 0.1004(13) -0.0236(11) -0.0150(9) -0.0151(10)
Br6 0.0947(10) 0.2267(15) 0.1454(13) -0.1111(11) -0.0282(10) -0.0025(11)
Br7 0.1262(11) 0.1199(10) 0.1681(14) -0.0948(10) 0.0628(10) -0.0744(9)
Br8 0.0684(8) 0.0573(7) 0.1682(16) -0.0346(8) 0.0103(9) -0.0217(6)
N1 0.061(5) 0.052(5) 0.035(5) -0.011(4) -0.007(4) 0.014(4)
N2 0.073(6) 0.061(5) 0.026(5) -0.006(4) 0.007(4) -0.016(5)
N3 0.064(6) 0.058(5) 0.060(7) 0.005(5) 0.011(5) -0.001(5)
N4 0.047(5) 0.044(5) 0.059(6) -0.017(4) 0.010(4) -0.009(4)
N5 0.053(5) 0.040(4) 0.040(6) 0.000(4) 0.007(4) -0.004(4)
N6 0.059(5) 0.056(5) 0.047(6) -0.009(5) 0.013(5) -0.007(4)
N7 0.046(5) 0.057(5) 0.047(6) -0.019(4) 0.015(4) -0.011(4)
N8 0.052(5) 0.043(4) 0.034(5) -0.015(4) 0.010(4) 0.000(4)
N9 0.086(7) 0.052(5) 0.047(6) -0.016(5) 0.005(5) -0.025(5)
N10 0.067(6) 0.072(6) 0.067(7) -0.030(5) 0.005(5) -0.017(5)
N11 0.089(7) 0.056(5) 0.061(7) -0.014(5) 0.017(6) -0.012(5)
N12 0.097(7) 0.067(6) 0.042(6) -0.009(5) 0.016(5) -0.027(5)
N13 0.053(5) 0.060(5) 0.053(6) -0.009(5) 0.011(5) 0.003(4)
N14 0.055(6) 0.053(5) 0.058(7) -0.001(5) 0.015(5) -0.005(4)
N15 0.056(5) 0.066(6) 0.049(6) 0.010(5) 0.010(4) -0.015(5)
N16 0.068(6) 0.058(6) 0.052(6) 0.005(5) 0.004(5) 0.001(5)
N17 0.075(7) 0.060(6) 0.060(7) -0.011(5) 0.023(5) -0.020(5)
N18 0.072(6) 0.074(5) 0.047(6) -0.008(4) 0.003(5) -0.009(5)
N19 0.044(5) 0.047(5) 0.055(6) -0.022(4) 0.017(4) -0.009(4)
N20 0.048(5) 0.030(4) 0.057(6) -0.018(4) 0.005(4) 0.000(4)
N21 0.075(6) 0.046(5) 0.067(7) -0.023(5) 0.011(5) -0.019(5)
N22 0.079(7) 0.051(5) 0.053(6) -0.020(5) 0.009(5) -0.006(5)
N23 0.058(5) 0.054(5) 0.042(5) -0.018(4) 0.020(4) -0.023(4)
N24 0.104(8) 0.058(6) 0.053(7) -0.017(5) 0.021(6) -0.025(5)
O1 0.069(5) 0.051(4) 0.047(5) -0.015(3) 0.006(4) -0.009(4)
O2 0.062(4) 0.057(4) 0.045(5) -0.012(3) 0.006(4) 0.006(3)
O3 0.043(4) 0.093(5) 0.053(5) -0.023(4) 0.003(4) -0.014(4)
O4 0.060(5) 0.071(5) 0.080(6) -0.038(4) 0.013(4) -0.016(4)
O5 0.040(3) 0.046(3) 0.054(4) -0.024(3) 0.016(3) -0.018(3)
O6 0.052(4) 0.041(3) 0.049(4) -0.021(3) 0.014(3) -0.010(3)
O7 0.125(8) 0.074(5) 0.085(7) -0.033(5) 0.033(6) -0.007(5)
O8 0.100(4) 0.115(4) 0.088(4) -0.044(3) 0.003(3) -0.032(3)
O9 0.052(2) 0.061(2) 0.065(2) -0.0247(18) 0.0034(18) -0.0098(17)
O10 0.042(4) 0.055(4) 0.053(5) -0.003(3) 0.000(3) -0.007(3)
O11 0.116(5) 0.113(5) 0.085(5) -0.044(4) 0.004(4) -0.012(4)
O12 0.079(6) 0.086(5) 0.064(6) -0.018(5) 0.018(5) -0.027(5)
O13 0.050(4) 0.045(4) 0.067(5) -0.021(3) 0.007(4) -0.009(3)
O14 0.057(4) 0.050(4) 0.058(5) -0.022(3) 0.021(4) -0.012(3)
O15 0.083(4) 0.079(4) 0.092(4) -0.050(3) 0.003(4) -0.032(3)
O16 0.069(5) 0.102(6) 0.073(6) -0.059(5) 0.017(4) -0.017(4)
C1 0.049(6) 0.054(6) 0.038(7) 0.001(5) -0.005(5) -0.011(5)
C2 0.057(7) 0.080(8) 0.071(9) -0.014(7) 0.002(7) 0.003(6)
C3 0.062(8) 0.066(8) 0.088(11) 0.008(7) 0.000(8) -0.009(6)
C4 0.088(10) 0.065(8) 0.074(10) -0.003(7) -0.004(8) -0.033(7)
C5 0.100(10) 0.064(7) 0.072(9) -0.023(6) 0.013(8) -0.037(7)
C6 0.059(7) 0.086(8) 0.050(8) -0.017(6) -0.004(6) -0.021(6)
C7 0.093(9) 0.048(6) 0.049(7) -0.023(5) 0.012(7) -0.008(6)
C8 0.104(9) 0.040(6) 0.057(8) -0.023(5) 0.022(7) -0.005(6)
C9 0.101(10) 0.110(10) 0.099(12) -0.064(9) 0.011(9) -0.004(9)
C10 0.135(10) 0.115(8) 0.107(9) -0.069(7) 0.021(8) 0.013(7)
C11 0.112(12) 0.072(8) 0.123(14) -0.049(9) -0.001(10) 0.028(8)
C12 0.103(10) 0.093(9) 0.083(10) -0.052(8) 0.008(8) 0.029(8)
C13 0.061(7) 0.076(7) 0.051(8) -0.037(6) 0.003(6) 0.017(6)
C14 0.058(6) 0.049(6) 0.047(7) -0.008(5) 0.007(6) -0.006(5)
C15 0.056(7) 0.065(7) 0.054(8) -0.016(6) 0.010(6) -0.009(6)
C16 0.067(8) 0.098(9) 0.067(9) -0.034(8) 0.004(7) -0.004(7)
C17 0.056(8) 0.122(11) 0.077(11) -0.035(9) -0.008(7) 0.003(8)
C18 0.094(11) 0.165(14) 0.072(10) -0.039(10) -0.033(9) -0.024(10)
C19 0.067(7) 0.077(7) 0.070(9) -0.034(7) 0.013(7) -0.016(6)
C20 0.055(7) 0.082(8) 0.032(7) -0.016(6) 0.001(5) -0.021(6)
C21 0.064(7) 0.042(6) 0.041(7) -0.016(5) -0.012(6) 0.016(5)
C22 0.056(6) 0.054(6) 0.038(7) -0.019(5) 0.003(5) -0.009(5)
C23 0.080(9) 0.068(8) 0.079(10) -0.034(7) 0.012(8) -0.015(7)
C24 0.083(9) 0.064(7) 0.112(12) -0.049(8) 0.016(8) -0.003(7)
C25 0.128(14) 0.098(10) 0.125(14) -0.076(10) 0.004(11) -0.018(10)
C26 0.140(16) 0.096(11) 0.110(14) -0.043(10) -0.002(12) -0.019(11)
C27 0.096(10) 0.070(8) 0.098(12) -0.022(8) -0.010(9) -0.008(8)
C28 0.081(9) 0.064(7) 0.100(11) -0.030(7) 0.003(8) -0.037(7)
C29 0.058(7) 0.048(6) 0.051(8) -0.010(6) 0.005(6) -0.005(5)
C30 0.035(5) 0.051(6) 0.088(9) -0.013(6) 0.016(6) -0.007(5)
C31 0.060(7) 0.065(7) 0.063(8) -0.018(6) 0.019(6) -0.019(6)
C32 0.079(9) 0.073(8) 0.067(9) -0.035(7) 0.018(7) -0.019(7)
C33 0.071(8) 0.087(8) 0.057(8) -0.022(7) -0.016(7) -0.027(7)
C34 0.086(10) 0.107(10) 0.081(10) -0.046(8) 0.003(8) -0.013(8)
C35 0.094(8) 0.112(8) 0.089(9) -0.025(7) -0.016(7) -0.025(7)
C36 0.075(7) 0.119(8) 0.099(9) -0.030(7) -0.005(7) -0.032(7)
C37 0.066(8) 0.122(10) 0.070(10) -0.037(8) 0.010(7) -0.030(8)
C38 0.054(6) 0.077(6) 0.055(7) -0.007(5) 0.002(6) -0.010(5)
C39 0.044(6) 0.058(6) 0.059(8) -0.030(6) 0.022(5) -0.021(5)
C40 0.061(7) 0.038(6) 0.057(8) -0.009(5) 0.016(6) -0.011(5)
C41 0.067(7) 0.056(6) 0.076(9) -0.039(6) 0.020(6) -0.027(6)
C42 0.059(7) 0.045(6) 0.084(9) -0.030(6) 0.018(6) -0.024(5)
C43 0.073(8) 0.053(6) 0.088(9) -0.043(6) 0.009(7) -0.018(6)
C44 0.078(8) 0.046(6) 0.087(9) -0.043(6) 0.015(7) -0.024(6)
C45 0.067(7) 0.057(6) 0.048(7) -0.024(5) 0.005(6) -0.023(6)
C46 0.049(6) 0.049(6) 0.052(7) -0.021(5) 0.016(5) -0.009(5)
C47 0.066(7) 0.043(6) 0.060(8) -0.025(6) 0.013(6) -0.003(5)
C48 0.092(9) 0.060(7) 0.119(12) -0.055(8) 0.055(8) -0.015(7)
C49 0.092(10) 0.078(8) 0.106(11) -0.054(8) 0.029(8) -0.007(7)
C50 0.101(8) 0.103(8) 0.128(9) -0.064(7) 0.046(7) -0.026(7)
C51 0.078(8) 0.061(7) 0.090(10) -0.029(7) 0.036(7) -0.017(6)
C52 0.060(7) 0.042(6) 0.064(8) -0.024(5) 0.001(6) -0.001(5)
C53 0.042(5) 0.049(6) 0.059(7) -0.023(5) -0.001(5) -0.002(5)
C54 0.043(6) 0.042(5) 0.061(7) -0.026(5) 0.004(5) -0.007(5)
C55 0.040(6) 0.079(7) 0.067(8) -0.026(6) 0.006(5) -0.020(6)
C56 0.066(8) 0.074(7) 0.101(10) -0.052(7) 0.038(7) -0.031(6)
C57 0.086(9) 0.074(8) 0.087(10) -0.041(7) 0.019(7) -0.015(7)
C58 0.045(6) 0.068(7) 0.076(8) -0.039(6) 0.019(5) -0.024(6)
C59 0.046(6) 0.033(5) 0.054(7) -0.006(5) 0.006(5) -0.020(4)
C60 0.105(5) 0.117(5) 0.110(5) -0.034(4) 0.030(4) -0.021(4)
C61 0.113(6) 0.129(6) 0.124(6) -0.026(5) 0.032(5) -0.018(5)
C62 0.116(6) 0.137(6) 0.126(6) -0.031(5) 0.027(5) -0.017(5)
C63 0.110(6) 0.139(6) 0.127(6) -0.027(5) 0.029(5) -0.018(5)
C64 0.110(5) 0.128(5) 0.122(6) -0.028(5) 0.032(5) -0.020(5)
C65 0.097(5) 0.123(5) 0.111(5) -0.026(4) 0.023(5) -0.024(5)
C66 0.100(5) 0.121(5) 0.107(5) -0.029(4) 0.018(4) -0.029(4)
C67 0.099(5) 0.118(5) 0.105(5) -0.039(4) 0.015(4) -0.032(4)
C68 0.103(5) 0.121(5) 0.102(5) -0.044(4) 0.019(4) -0.033(4)
C69 0.098(5) 0.121(5) 0.099(5) -0.031(4) 0.019(4) -0.031(4)
C70 0.090(5) 0.129(5) 0.100(5) -0.027(4) 0.011(4) -0.035(4)
C71 0.103(5) 0.143(5) 0.110(5) -0.027(4) 0.007(5) -0.031(5)
C72 0.108(5) 0.146(5) 0.114(5) -0.025(5) 0.006(5) -0.029(5)
C73 0.113(5) 0.149(5) 0.115(5) -0.025(5) 0.006(5) -0.032(5)
C74 0.106(5) 0.143(5) 0.108(5) -0.023(5) 0.005(5) -0.036(5)
C75 0.100(5) 0.133(5) 0.100(5) -0.030(4) 0.001(4) -0.044(4)
C76 0.069(7) 0.038(6) 0.046(7) -0.007(5) 0.010(5) 0.005(5)
C77 0.053(7) 0.053(6) 0.055(8) 0.007(6) 0.007(6) -0.007(5)
C78 0.061(7) 0.068(7) 0.040(7) -0.002(6) -0.011(6) -0.009(5)
C79 0.052(7) 0.101(9) 0.082(10) -0.039(8) 0.002(7) -0.010(7)
C80 0.063(8) 0.094(9) 0.076(10) -0.007(8) -0.001(8) -0.014(7)
C81 0.053(8) 0.102(10) 0.086(11) -0.013(9) 0.009(8) -0.003(7)
C82 0.058(7) 0.053(6) 0.052(8) -0.004(6) 0.014(6) -0.003(5)
C83 0.066(8) 0.050(7) 0.071(10) -0.001(6) 0.018(7) 0.014(6)
C84 0.093(10) 0.073(8) 0.080(11) -0.023(8) 0.005(8) 0.033(7)
C85 0.106(9) 0.117(8) 0.107(9) -0.051(7) 0.004(7) 0.024(7)
C86 0.140(10) 0.127(9) 0.129(10) -0.061(8) 0.000(8) 0.011(8)
C87 0.143(10) 0.141(9) 0.116(10) -0.075(8) 0.019(8) 0.021(8)
C88 0.085(9) 0.133(11) 0.077(10) -0.056(9) 0.007(8) 0.038(8)
C89 0.084(9) 0.070(7) 0.057(8) -0.020(7) 0.021(7) 0.006(7)
C90 0.053(2) 0.062(2) 0.065(2) -0.0245(18) 0.0033(18) -0.0097(17)
C91 0.052(2) 0.062(2) 0.065(2) -0.0247(18) 0.0033(18) -0.0098(17)
C92 0.053(2) 0.062(2) 0.065(2) -0.0246(18) 0.0032(18) -0.0097(17)
C93 0.053(2) 0.062(2) 0.065(2) -0.0244(18) 0.0033(18) -0.0097(17)
C94 0.052(2) 0.062(2) 0.065(2) -0.0246(18) 0.0032(18) -0.0097(17)
C95 0.052(2) 0.062(2) 0.065(2) -0.0246(18) 0.0032(18) -0.0098(17)
C96 0.052(2) 0.062(2) 0.065(2) -0.0247(18) 0.0033(18) -0.0098(17)
C97 0.080(10) 0.071(8) 0.074(11) -0.010(7) 0.007(8) -0.033(7)
C98 0.101(12) 0.082(9) 0.083(11) 0.006(8) 0.011(9) -0.033(8)
C99 0.111(13) 0.21(2) 0.131(16) -0.090(15) 0.006(12) -0.077(14)
C100 0.150(11) 0.138(10) 0.144(11) -0.068(8) 0.009(9) -0.024(9)
C101 0.115(14) 0.115(12) 0.153(18) -0.055(12) 0.004(13) -0.016(11)
C102 0.096(12) 0.095(10) 0.073(11) -0.023(8) 0.018(9) -0.025(9)
C103 0.095(11) 0.079(8) 0.068(10) -0.029(7) 0.028(8) -0.024(8)
C104 0.062(8) 0.064(7) 0.084(10) -0.019(7) 0.024(7) -0.002(6)
C105 0.059(8) 0.122(12) 0.135(14) -0.063(11) 0.027(8) -0.015(8)
C106 0.123(6) 0.113(6) 0.085(5) -0.047(4) -0.008(5) -0.021(5)
C107 0.125(6) 0.115(6) 0.085(5) -0.045(4) -0.007(5) -0.025(5)
C108 0.131(6) 0.125(6) 0.096(6) -0.040(5) -0.005(5) -0.017(5)
C109 0.132(6) 0.128(6) 0.092(5) -0.048(5) -0.005(5) -0.015(5)
C110 0.134(6) 0.126(6) 0.093(5) -0.048(5) -0.005(5) -0.014(5)
C111 0.132(6) 0.124(6) 0.091(6) -0.051(5) -0.003(5) -0.015(5)
C112 0.128(6) 0.117(6) 0.082(5) -0.047(4) -0.002(5) -0.007(5)
C113 0.040(6) 0.056(6) 0.056(8) -0.017(6) -0.001(5) 0.001(5)
C114 0.046(6) 0.052(6) 0.051(8) -0.010(5) 0.014(5) -0.008(5)
C115 0.041(6) 0.049(6) 0.044(6) -0.016(5) 0.019(5) -0.013(5)
C116 0.061(7) 0.047(6) 0.078(9) -0.028(6) 0.020(6) -0.011(5)
C117 0.066(7) 0.028(5) 0.086(9) -0.016(5) 0.012(6) -0.004(5)
C118 0.044(6) 0.040(6) 0.085(9) -0.014(6) -0.011(6) -0.006(5)
C119 0.039(5) 0.049(6) 0.052(7) -0.002(5) 0.005(5) -0.023(5)
C120 0.053(6) 0.047(6) 0.049(7) -0.013(5) -0.012(5) 0.010(5)
C121 0.038(5) 0.062(6) 0.033(6) -0.010(5) 0.005(4) -0.014(5)
C122 0.055(6) 0.041(5) 0.067(8) -0.025(5) 0.014(6) -0.002(5)
C123 0.060(7) 0.103(9) 0.105(11) -0.061(9) 0.023(7) -0.005(7)
C124 0.065(9) 0.109(11) 0.215(19) -0.099(12) 0.057(10) -0.006(8)
C125 0.114(9) 0.101(8) 0.123(9) -0.058(7) 0.034(8) -0.026(7)
C126 0.093(9) 0.063(7) 0.107(11) -0.056(7) 0.044(8) -0.024(7)
C127 0.072(7) 0.063(7) 0.049(7) -0.029(6) 0.025(6) -0.020(6)
C128 0.072(8) 0.044(6) 0.077(9) -0.033(6) 0.008(7) -0.004(6)
C129 0.073(7) 0.044(6) 0.067(8) -0.018(5) 0.014(6) -0.026(6)
C130 0.092(9) 0.074(8) 0.084(10) -0.044(7) 0.036(8) -0.024(7)
C131 0.086(9) 0.092(8) 0.085(10) -0.057(8) 0.048(7) -0.048(7)
C132 0.072(8) 0.111(10) 0.156(15) -0.087(10) 0.055(9) -0.052(8)
C133 0.077(8) 0.063(7) 0.092(10) -0.041(7) 0.034(7) -0.037(6)
C134 0.061(7) 0.047(6) 0.058(7) -0.031(5) 0.005(5) -0.016(5)
C135 0.039(5) 0.031(5) 0.056(7) -0.017(5) 0.000(5) 0.000(4)
C136 0.090(5) 0.094(5) 0.101(5) -0.055(4) 0.005(5) -0.034(4)
C137 0.094(5) 0.104(5) 0.119(5) -0.053(4) 0.000(5) -0.023(5)
C138 0.100(5) 0.109(5) 0.124(5) -0.054(4) 0.000(5) -0.028(5)
C139 0.097(5) 0.116(5) 0.124(5) -0.053(4) 0.001(4) -0.027(4)
C140 0.097(5) 0.115(5) 0.122(5) -0.052(4) 0.003(5) -0.029(5)
C141 0.083(5) 0.098(5) 0.108(5) -0.051(4) 0.003(5) -0.027(4)
C142 0.087(5) 0.097(5) 0.107(5) -0.052(4) 0.009(5) -0.026(4)
C143 0.095(9) 0.063(7) 0.052(8) -0.036(6) 0.025(7) -0.017(6)
C144 0.119(10) 0.056(6) 0.046(7) -0.035(5) 0.004(7) -0.029(7)
C145 0.096(10) 0.057(7) 0.037(7) -0.011(5) 0.021(7) -0.028(7)
C146 0.064(8) 0.068(7) 0.074(9) -0.027(6) 0.011(6) -0.023(6)
C147 0.078(9) 0.117(10) 0.083(10) -0.049(8) 0.032(7) -0.044(8)
C148 0.054(8) 0.126(12) 0.102(12) -0.045(10) 0.018(8) 0.010(8)
C149 0.098(13) 0.164(15) 0.120(14) -0.098(12) 0.009(10) -0.012(11)
C150 0.067(9) 0.131(11) 0.101(12) -0.073(10) 0.005(8) 0.009(8)
C151 0.079(9) 0.094(9) 0.072(9) -0.046(8) 0.021(7) -0.028(8)
C152 0.052(6) 0.035(5) 0.041(6) -0.013(4) 0.001(5) -0.008(5)

loop_
_atom_type_symbol
_atom_type_description
_atom_type_scat_dispersion_real
_atom_type_scat_dispersion_imag
_atom_type_scat_source
C C 0.0033 0.0016 'International Tables Vol C Tables 4.2.6.8 and 6.1.1.4'
H H 0.0000 0.0000 'International Tables Vol C Tables 4.2.6.8 and 6.1.1.4'
N N 0.0061 0.0033 'International Tables Vol C Tables 4.2.6.8 and 6.1.1.4'
O O 0.0106 0.0060 'International Tables Vol C Tables 4.2.6.8 and 6.1.1.4'
Mn Mn 0.3368 0.7283 'International Tables Vol C Tables 4.2.6.8 and 6.1.1.4'
Br Br -0.2901 2.4595 'International Tables Vol C Tables 4.2.6.8 and 6.1.1.4'
Ru Ru -1.2594 0.8363 'International Tables Vol C Tables 4.2.6.8 and 6.1.1.4'

loop_
_geom_angle_atom_site_label_1
_geom_angle_atom_site_label_2
_geom_angle_atom_site_label_3
_geom_angle
_geom_angle_site_symmetry_1
N2 Ru1 N1 81.6(4) .
N2 Ru1 O1 172.4(3) .
N1 Ru1 O1 90.9(3) .
N2 Ru1 O2 92.2(3) .
N1 Ru1 O2 173.4(3) .
O1 Ru1 O2 95.3(3) .
N2 Ru1 C21 92.2(4) .
N1 Ru1 C21 88.7(3) .
O1 Ru1 C21 88.5(3) .
O2 Ru1 C21 89.0(3) .
N2 Ru1 C22 87.1(3) .
N1 Ru1 C22 92.6(3) .
O1 Ru1 C22 92.4(3) .
O2 Ru1 C22 89.5(3) .
C21 Ru1 C22 178.3(4) .
N7 Ru2 O6 92.7(3) .
N7 Ru2 O5 171.1(3) .
O6 Ru2 O5 93.5(2) .
N7 Ru2 C39 93.5(3) .
O6 Ru2 C39 86.9(3) .
O5 Ru2 C39 93.1(3) .
N7 Ru2 N8 83.0(3) .
O6 Ru2 N8 172.5(3) .
O5 Ru2 N8 91.4(3) .
C39 Ru2 N8 87.3(3) .
N7 Ru2 C59 87.6(3) .
O6 Ru2 C59 94.1(3) .
O5 Ru2 C59 85.7(3) .
C39 Ru2 C59 178.5(4) .
N8 Ru2 C59 91.9(3) .
O10 Ru3 N13 173.1(3) .
O10 Ru3 N14 91.1(4) .
N13 Ru3 N14 83.2(4) .
O10 Ru3 O9 94.3(3) .
N13 Ru3 O9 91.6(3) .
N14 Ru3 O9 173.7(4) .
O10 Ru3 C76 88.3(3) .
N13 Ru3 C76 87.9(4) .
N14 Ru3 C76 90.9(3) .
O9 Ru3 C76 92.5(3) .
O10 Ru3 C113 93.5(3) .
N13 Ru3 C113 90.5(4) .
N14 Ru3 C113 90.5(3) .
O9 Ru3 C113 85.9(3) .
C76 Ru3 C113 177.7(4) .
N20 Ru4 O14 91.5(3) .
N20 Ru4 N19 83.6(3) .
O14 Ru4 N19 174.7(3) .
N20 Ru4 O13 173.6(3) .
O14 Ru4 O13 93.5(3) .
N19 Ru4 O13 91.5(3) .
N20 Ru4 C135 85.9(3) .
O14 Ru4 C135 88.9(3) .
N19 Ru4 C135 92.9(3) .
O13 Ru4 C135 90.2(3) .
N20 Ru4 C114 93.3(3) .
O14 Ru4 C114 88.6(3) .
N19 Ru4 C114 89.5(4) .
O13 Ru4 C114 90.8(3) .
C135 Ru4 C114 177.3(4) .
O3 Mn1 O4 94.2(3) .
O3 Mn1 N5 92.0(4) .
O4 Mn1 N5 173.1(4) .
O3 Mn1 N4 173.8(4) .
O4 Mn1 N4 91.6(3) .
N5 Mn1 N4 82.3(4) .
O3 Mn1 N3 91.5(3) .
O4 Mn1 N3 94.1(3) .
N5 Mn1 N3 88.8(3) .
N4 Mn1 N3 86.0(3) .
O3 Mn1 N6 95.7(3) .
O4 Mn1 N6 90.9(3) .
N5 Mn1 N6 85.5(3) .
N4 Mn1 N6 86.3(3) .
N3 Mn1 N6 170.9(3) .
O8 Mn2 O7 94.6(4) .
O8 Mn2 N10 91.9(4) .
O7 Mn2 N10 173.5(4) .
O8 Mn2 N11 175.4(4) .
O7 Mn2 N11 90.0(4) .
N10 Mn2 N11 83.5(4) .
O8 Mn2 N12 93.0(3) .
O7 Mn2 N12 90.5(4) .
N10 Mn2 N12 90.1(4) .
N11 Mn2 N12 86.7(4) .
O8 Mn2 N9 91.0(3) .
O7 Mn2 N9 90.0(3) .
N10 Mn2 N9 89.0(3) .
N11 Mn2 N9 89.3(3) .
N12 Mn2 N9 176.0(3) .
O12 Mn3 O11 92.5(4) .
O12 Mn3 N17 91.1(4) .
O11 Mn3 N17 176.5(5) .
O12 Mn3 N16 174.7(4) .
O11 Mn3 N16 92.1(5) .
N17 Mn3 N16 84.4(5) .
O12 Mn3 N15 91.7(3) .
O11 Mn3 N15 91.3(4) .
N17 Mn3 N15 88.3(4) .
N16 Mn3 N15 85.4(3) .
O12 Mn3 N18 94.7(3) .
O11 Mn3 N18 89.7(4) .
N17 Mn3 N18 90.2(4) .
N16 Mn3 N18 88.0(3) .
N15 Mn3 N18 173.4(3) .
O15 Mn4 O16 93.3(3) .
O15 Mn4 N23 174.0(4) .
O16 Mn4 N23 92.5(3) .
O15 Mn4 N22 92.9(4) .
O16 Mn4 N22 173.7(4) .
N23 Mn4 N22 81.2(4) .
O15 Mn4 N21 92.5(3) .
O16 Mn4 N21 92.8(3) .
N23 Mn4 N21 88.1(3) .
N22 Mn4 N21 87.8(3) .
O15 Mn4 N24 89.4(3) .
O16 Mn4 N24 92.2(3) .
N23 Mn4 N24 89.5(3) .
N22 Mn4 N24 87.1(3) .
N21 Mn4 N24 174.6(3) .
C14 N1 C13 122.6(8) .
C14 N1 Ru1 124.4(7) .
C13 N1 Ru1 112.8(6) .
C7 N2 C8 124.3(9) .
C7 N2 Ru1 124.1(7) .
C8 N2 Ru1 111.6(6) .
C22 N3 Mn1 162.4(9) .
C29 N4 C30 122.2(9) .
C29 N4 Mn1 125.3(8) .
C30 N4 Mn1 112.4(7) .
C32 N5 C31 121.0(9) .
C32 N5 Mn1 126.3(7) .
C31 N5 Mn1 112.7(7) .
C39 N6 Mn1 151.2(8) .
C46 N7 C47 122.9(8) .
C46 N7 Ru2 124.4(7) .
C47 N7 Ru2 112.7(6) .
C53 N8 C52 125.1(8) .
C53 N8 Ru2 124.0(6) .
C52 N8 Ru2 110.9(6) .
C59 N9 Mn2 146.0(8) .
C69 N10 C68 121.9(12) .
C69 N10 Mn2 125.3(10) .
C68 N10 Mn2 111.8(8) .
C66 N11 C67 117.4(12) .
C66 N11 Mn2 127.9(10) .
C67 N11 Mn2 114.5(8) .
C21 N12 Mn2 164.8(9) 1_564
C90 N13 C89 121.9(10) .
C90 N13 Ru3 124.8(8) .
C89 N13 Ru3 113.3(7) .
C83 N14 C84 122.8(10) .
C83 N14 Ru3 124.8(8) .
C84 N14 Ru3 112.4(8) .
C113 N15 Mn3 148.4(9) .
C106 N16 C105 122.6(12) .
C106 N16 Mn3 126.2(11) .
C105 N16 Mn3 110.9(8) .
C103 N17 C104 122.2(11) .
C103 N17 Mn3 126.1(8) .
C104 N17 Mn3 111.5(8) .
C114 N18 Mn3 168.3(9) .
C128 N19 C127 123.1(8) .
C128 N19 Ru4 125.9(7) .
C127 N19 Ru4 110.7(6) .
C121 N20 C122 122.9(8) .
C121 N20 Ru4 125.5(6) .
C122 N20 Ru4 111.4(6) .
C135 N21 Mn4 174.4(8) .
C142 N22 C143 121.7(10) .
C142 N22 Mn4 125.6(9) .
C143 N22 Mn4 112.6(7) .
C145 N23 C144 119.1(10) .
C145 N23 Mn4 126.1(8) .
C144 N23 Mn4 114.8(7) .
C76 N24 Mn4 141.1(9) 1_546
C20 O1 Ru1 121.8(6) .
C1 O2 Ru1 125.4(7) .
C38 O3 Mn1 128.1(7) .
C23 O4 Mn1 130.6(7) .
C152 O5 Ru2 123.9(5) .
C40 O6 Ru2 124.1(6) .
C60 O7 Mn2 123.0(11) .
C75 O8 Mn2 127.0(9) .
C96 O9 Ru3 124.6(6) .
C77 O10 Ru3 126.6(7) .
C112 O11 Mn3 126.1(10) .
C97 O12 Mn3 126.6(9) .
C134 O13 Ru4 123.3(6) .
C115 O14 Ru4 123.8(6) .
C136 O15 Mn4 125.1(8) .
C151 O16 Mn4 127.1(7) .
O2 C1 C6 123.5(9) .
O2 C1 C2 117.5(11) .
C6 C1 C2 118.8(10) .
C3 C2 C1 119.6(12) .
C2 C3 C4 122.5(12) .
C3 C4 C5 120.3(12) .
C3 C4 Br3 121.2(12) .
C5 C4 Br3 118.4(12) .
C4 C5 C6 119.5(12) .
C1 C6 C7 125.9(10) .
C1 C6 C5 118.8(10) .
C7 C6 C5 115.3(11) .
N2 C7 C6 126.2(10) .
N2 C8 C9 114.9(10) .
N2 C8 C13 109.4(8) .
C9 C8 C13 112.7(11) .
C8 C9 C10 110.3(11) .
C11 C10 C9 112.9(11) .
C12 C11 C10 114.4(13) .
C11 C12 C13 108.7(10) .
N1 C13 C12 115.9(9) .
N1 C13 C8 104.5(9) .
C12 C13 C8 112.0(10) .
N1 C14 C15 126.0(10) .
C16 C15 C20 119.8(11) .
C16 C15 C14 117.1(10) .
C20 C15 C14 122.8(10) .
C17 C16 C15 123.8(12) .
C16 C17 C18 117.9(12) .
C16 C17 Br4 121.9(11) .
C18 C17 Br4 120.1(11) .
C17 C18 C19 119.7(14) .
C18 C19 C20 123.4(12) .
O1 C20 C19 118.0(10) .
O1 C20 C15 126.7(10) .
C19 C20 C15 115.3(10) .
N12 C21 Ru1 175.4(10) 1_546
N3 C22 Ru1 176.0(10) .
O4 C23 C24 119.0(12) .
O4 C23 C28 121.8(12) .
C24 C23 C28 119.1(13) .
C25 C24 C23 119.4(13) .
C24 C25 C26 126.2(15) .
C25 C26 C27 113.5(15) .
C28 C27 C26 124.4(14) .
C27 C28 C29 118.7(12) .
C27 C28 C23 117.2(13) .
C29 C28 C23 124.0(12) .
N4 C29 C28 126.6(11) .
C31 C30 N4 107.1(8) .
N5 C31 C30 109.4(8) .
N5 C32 C33 123.7(11) .
C38 C33 C34 121.9(12) .
C38 C33 C32 122.4(11) .
C34 C33 C32 115.6(12) .
C35 C34 C33 121.1(14) .
C34 C35 C36 117.7(14) .
C37 C36 C35 123.5(13) .
C36 C37 C38 120.1(13) .
O3 C38 C33 123.6(10) .
O3 C38 C37 120.7(12) .
C33 C38 C37 115.7(12) .
N6 C39 Ru2 172.9(8) .
O6 C40 C41 119.5(10) .
O6 C40 C45 124.1(9) .
C41 C40 C45 116.1(10) .
C42 C41 C40 124.3(10) .
C41 C42 C43 117.8(10) .
C44 C43 C42 122.3(10) .
C44 C43 Br2 121.5(8) .
C42 C43 Br2 115.7(9) .
C43 C44 C45 120.3(9) .
C44 C45 C40 118.5(10) .
C44 C45 C46 118.7(9) .
C40 C45 C46 122.7(9) .
N7 C46 C45 127.1(9) .
N7 C47 C52 107.0(7) .
N7 C47 C48 116.7(9) .
C52 C47 C48 111.2(9) .
C49 C48 C47 110.4(10) .
C48 C49 C50 112.6(10) .
C49 C50 C51 112.0(11) .
C52 C51 C50 109.4(10) .
N8 C52 C51 114.8(9) .
N8 C52 C47 107.9(8) .
C51 C52 C47 111.3(8) .
N8 C53 C54 125.5(9) .
C53 C54 C152 125.3(9) .
C53 C54 C55 116.4(9) .
C152 C54 C55 118.2(8) .
C56 C55 C54 120.5(9) .
C55 C56 C57 120.4(10) .
C55 C56 Br1 120.2(8) .
C57 C56 Br1 119.3(8) .
C58 C57 C56 120.3(10) .
C57 C58 C152 122.0(10) .
N9 C59 Ru2 171.1(8) .
C65 C60 O7 132(2) .
C65 C60 C61 121(2) .
O7 C60 C61 107.3(17) .
C62 C61 C60 118(2) .
C61 C62 C63 121(2) .
C62 C63 C64 121.1(19) .
C63 C64 C65 116.3(19) .
C60 C65 C66 125.2(19) .
C60 C65 C64 122(2) .
C66 C65 C64 112.7(19) .
N11 C66 C65 121.6(16) .
N11 C67 C68 109.9(11) .
N10 C68 C67 112.1(12) .
N10 C69 C70 127.5(15) .
C69 C70 C75 122.6(13) .
C69 C70 C71 116.2(13) .
C75 C70 C71 121.2(11) .
C70 C71 C72 119.5(11) .
C73 C72 C71 119.1(11) .
C72 C73 C74 121.6(11) .
C73 C74 C75 119.8(11) .
O8 C75 C70 125.6(12) .
O8 C75 C74 115.5(12) .
C70 C75 C74 118.8(11) .
N24 C76 Ru3 171.7(10) 1_564
O10 C77 C78 120.4(10) .
O10 C77 C82 122.7(12) .
C78 C77 C82 116.8(11) .
C79 C78 C77 123.6(12) .
C78 C79 C80 120.1(12) .
C81 C80 C79 118.7(12) .
C81 C80 Br5 121.3(11) .
C79 C80 Br5 119.9(12) .
C80 C81 C82 122.1(13) .
C81 C82 C83 116.2(12) .
C81 C82 C77 118.6(12) .
C83 C82 C77 125.2(11) .
N14 C83 C82 125.6(11) .
N14 C84 C85 120.6(12) .
N14 C84 C89 109.5(9) .
C85 C84 C89 111.5(11) .
C84 C85 C86 111.7(13) .
C85 C86 C87 107.7(12) .
C88 C87 C86 106.3(13) .
C89 C88 C87 111.6(12) .
N13 C89 C88 118.4(11) .
N13 C89 C84 106.7(9) .
C88 C89 C84 110.6(10) .
N13 C90 C91 127.7(11) .
C90 C91 C96 123.9(10) .
C90 C91 C92 117.7(10) .
C96 C91 C92 118.2(9) .
C93 C92 C91 119.0(10) .
C92 C93 C94 122.7(10) .
C92 C93 Br6 118.0(8) .
C94 C93 Br6 119.0(7) .
C95 C94 C93 118.2(10) .
C94 C95 C96 123.8(10) .
O9 C96 C95 117.3(9) .
O9 C96 C91 124.5(9) .
C95 C96 C91 118.0(10) .
O12 C97 C102 124.9(14) .
O12 C97 C98 120.0(15) .
C102 C97 C98 115.0(15) .
C99 C98 C97 123.8(16) .
C100 C99 C98 112.3(17) .
C101 C100 C99 130(2) .
C100 C101 C102 115.6(19) .
C97 C102 C101 122.3(15) .
C97 C102 C103 124.4(15) .
C101 C102 C103 113.2(16) .
N17 C103 C102 121.3(13) .
N17 C104 C105 108.2(9) .
N16 C105 C104 107.8(10) .
N16 C106 C107 126.5(16) .
C108 C107 C106 117.9(16) .
C108 C107 C112 120.0(17) .
C106 C107 C112 122.1(15) .
C109 C108 C107 123.2(17) .
C110 C109 C108 115.8(16) .
C111 C110 C109 122.1(17) .
C110 C111 C112 124.9(17) .
O11 C112 C107 125.6(15) .
O11 C112 C111 121.5(16) .
C107 C112 C111 112.9(16) .
N15 C113 Ru3 170.0(9) .
N18 C114 Ru4 176.9(10) .
O14 C115 C116 117.5(9) .
O14 C115 C120 123.8(9) .
C116 C115 C120 118.6(9) .
C117 C116 C115 121.3(10) .
C116 C117 C118 121.4(9) .
C119 C118 C117 119.1(9) .
C119 C118 Br8 120.3(8) .
C117 C118 Br8 120.6(8) .
C118 C119 C120 122.4(9) .
C119 C120 C115 117.0(9) .
C119 C120 C121 117.3(9) .
C115 C120 C121 125.3(10) .
N20 C121 C120 125.2(9) .
C127 C122 N20 108.0(8) .
C127 C122 C123 112.8(9) .
N20 C122 C123 114.5(8) .
C122 C123 C124 109.2(10) .
C125 C124 C123 112.0(11) .
C124 C125 C126 110.4(12) .
C127 C126 C125 108.5(9) .
N19 C127 C122 107.9(8) .
N19 C127 C126 116.0(9) .
C122 C127 C126 113.6(9) .
N19 C128 C129 123.5(9) .
C134 C129 C128 127.9(10) .
C134 C129 C130 116.6(10) .
C128 C129 C130 115.3(10) .
C131 C130 C129 124.0(11) .
C130 C131 C132 119.5(11) .
C130 C131 Br7 121.9(9) .
C132 C131 Br7 118.5(9) .
C131 C132 C133 119.0(11) .
C132 C133 C134 122.3(10) .
O13 C134 C133 117.8(9) .
O13 C134 C129 123.6(10) .
C133 C134 C129 118.4(10) .
N21 C135 Ru4 175.9(8) .
O15 C136 C141 127.1(12) .
O15 C136 C137 117.4(12) .
C141 C136 C137 115.5(13) .
C138 C137 C136 123.4(14) .
C137 C138 C139 118.1(14) .
C140 C139 C138 121.8(15) .
C139 C140 C141 119.1(14) .
C136 C141 C140 120.7(13) .
C136 C141 C142 123.3(12) .
C140 C141 C142 116.0(13) .
N22 C142 C141 123.3(13) .
C144 C143 N22 108.3(9) .
C143 C144 N23 106.6(8) .
N23 C145 C146 126.0(11) .
C147 C146 C145 118.1(11) .
C147 C146 C151 118.6(12) .
C145 C146 C151 123.2(11) .
C146 C147 C148 117.7(12) .
C149 C148 C147 121.7(12) .
C150 C149 C148 118.2(14) .
C149 C150 C151 124.6(14) .
O16 C151 C150 120.6(12) .
O16 C151 C146 120.5(11) .
C150 C151 C146 118.9(13) .
O5 C152 C54 125.2(8) .
O5 C152 C58 116.2(8) .
C54 C152 C58 118.5(9) .

loop_
_geom_bond_atom_site_label_1
_geom_bond_atom_site_label_2
_geom_bond_distance
_geom_bond_site_symmetry_2
Ru1 N2 2.003(8) .
Ru1 N1 2.016(7) .
Ru1 O1 2.017(7) .
Ru1 O2 2.022(6) .
Ru1 C21 2.053(12) .
Ru1 C22 2.060(11) .
Ru2 N7 1.976(8) .
Ru2 O6 1.996(6) .
Ru2 O5 2.011(6) .
Ru2 C39 2.011(12) .
Ru2 N8 2.014(8) .
Ru2 C59 2.069(10) .
Ru3 O10 1.994(7) .
Ru3 N13 1.996(9) .
Ru3 N14 1.996(9) .
Ru3 O9 2.009(6) .
Ru3 C76 2.061(11) .
Ru3 C113 2.071(11) .
Ru4 N20 2.003(8) .
Ru4 O14 2.009(6) .
Ru4 N19 2.016(8) .
Ru4 O13 2.017(6) .
Ru4 C135 2.039(10) .
Ru4 C114 2.085(11) .
Mn1 O3 1.865(7) .
Mn1 O4 1.897(8) .
Mn1 N5 1.953(9) .
Mn1 N4 1.996(8) .
Mn1 N3 2.294(9) .
Mn1 N6 2.339(9) .
Mn2 O8 1.881(8) .
Mn2 O7 1.895(8) .
Mn2 N10 1.946(9) .
Mn2 N11 1.965(10) .
Mn2 N12 2.264(9) .
Mn2 N9 2.313(9) .
Mn3 O12 1.856(8) .
Mn3 O11 1.897(9) .
Mn3 N17 1.966(10) .
Mn3 N16 2.016(10) .
Mn3 N15 2.289(9) .
Mn3 N18 2.302(10) .
Mn4 O15 1.869(7) .
Mn4 O16 1.878(8) .
Mn4 N23 1.978(8) .
Mn4 N22 1.993(9) .
Mn4 N21 2.244(9) .
Mn4 N24 2.337(9) .
Br1 C56 1.882(11) .
Br2 C43 1.910(10) .
Br3 C4 1.882(12) .
Br4 C17 1.852(13) .
Br5 C80 1.875(13) .
Br6 C93 1.898(10) .
Br7 C131 1.906(11) .
Br8 C118 1.891(10) .
N1 C14 1.263(11) .
N1 C13 1.468(12) .
N2 C7 1.283(12) .
N2 C8 1.470(12) .
N3 C22 1.131(11) .
N4 C29 1.254(12) .
N4 C30 1.476(13) .
N5 C32 1.264(12) .
N5 C31 1.454(12) .
N6 C39 1.199(12) .
N7 C46 1.272(11) .
N7 C47 1.451(12) .
N8 C53 1.287(10) .
N8 C52 1.474(11) .
N9 C59 1.134(11) .
N10 C69 1.275(15) .
N10 C68 1.445(15) .
N11 C66 1.313(16) .
N11 C67 1.417(9) .
N12 C21 1.150(12) 1_564
N13 C90 1.267(11) .
N13 C89 1.463(13) .
N14 C83 1.315(14) .
N14 C84 1.446(14) .
N15 C113 1.147(12) .
N16 C106 1.228(14) .
N16 C105 1.475(15) .
N17 C103 1.316(14) .
N17 C104 1.443(13) .
N18 C114 1.127(11) .
N19 C128 1.282(12) .
N19 C127 1.500(12) .
N20 C121 1.260(10) .
N20 C122 1.510(11) .
N21 C135 1.146(11) .
N22 C142 1.259(14) .
N22 C143 1.501(12) .
N23 C145 1.235(13) .
N23 C144 1.482(12) .
N24 C76 1.128(12) 1_546
O1 C20 1.296(11) .
O2 C1 1.279(11) .
O3 C38 1.287(13) .
O4 C23 1.286(13) .
O5 C152 1.292(10) .
O6 C40 1.327(11) .
O7 C60 1.371(18) .
O8 C75 1.306(13) .
O9 C96 1.318(11) .
O10 C77 1.310(12) .
O11 C112 1.324(16) .
O12 C97 1.320(15) .
O13 C134 1.311(10) .
O14 C115 1.304(10) .
O15 C136 1.286(14) .
O16 C151 1.359(14) .
C1 C6 1.431(14) .
C1 C2 1.441(13) .
C2 C3 1.364(16) .
C3 C4 1.383(17) .
C4 C5 1.395(16) .
C5 C6 1.447(15) .
C6 C7 1.433(14) .
C8 C9 1.502(15) .
C8 C13 1.509(15) .
C9 C10 1.535(16) .
C10 C11 1.481(17) .
C11 C12 1.473(16) .
C12 C13 1.493(13) .
C14 C15 1.450(14) .
C15 C16 1.384(14) .
C15 C20 1.423(14) .
C16 C17 1.362(16) .
C17 C18 1.387(18) .
C18 C19 1.391(16) .
C19 C20 1.404(14) .
C21 N12 1.150(12) 1_546
C23 C24 1.423(16) .
C23 C28 1.438(16) .
C24 C25 1.330(16) .
C25 C26 1.408(19) .
C26 C27 1.422(18) .
C27 C28 1.401(16) .
C28 C29 1.411(16) .
C30 C31 1.472(13) .
C32 C33 1.478(15) .
C33 C38 1.401(16) .
C33 C34 1.416(15) .
C34 C35 1.351(16) .
C35 C36 1.413(19) .
C36 C37 1.348(16) .
C37 C38 1.454(15) .
C40 C41 1.392(14) .
C40 C45 1.443(14) .
C41 C42 1.340(12) .
C42 C43 1.398(14) .
C43 C44 1.328(14) .
C44 C45 1.414(12) .
C45 C46 1.466(13) .
C47 C52 1.525(13) .
C47 C48 1.560(13) .
C48 C49 1.500(15) .
C49 C50 1.531(16) .
C50 C51 1.546(15) .
C51 C52 1.512(14) .
C53 C54 1.410(12) .
C54 C152 1.421(12) .
C54 C55 1.450(12) .
C55 C56 1.369(13) .
C56 C57 1.410(15) .
C57 C58 1.353(13) .
C58 C152 1.421(12) .
C60 C65 1.18(2) .
C60 C61 1.51(2) .
C61 C62 1.309(19) .
C62 C63 1.34(2) .
C63 C64 1.38(2) .
C64 C65 1.47(2) .
C65 C66 1.39(2) .
C67 C68 1.477(10) .
C69 C70 1.349(17) .
C70 C75 1.381(10) .
C70 C71 1.390(9) .
C71 C72 1.394(9) .
C72 C73 1.374(10) .
C73 C74 1.379(9) .
C74 C75 1.400(9) .
C76 N24 1.128(12) 1_564
C77 C78 1.388(15) .
C77 C82 1.433(14) .
C78 C79 1.357(13) .
C79 C80 1.399(16) .
C80 C81 1.369(17) .
C81 C82 1.413(15) .
C82 C83 1.420(16) .
C84 C85 1.531(16) .
C84 C89 1.556(15) .
C85 C86 1.539(18) .
C86 C87 1.585(19) .
C87 C88 1.516(17) .
C88 C89 1.478(16) .
C90 C91 1.410(13) .
C91 C96 1.427(14) .
C91 C92 1.439(13) .
C92 C93 1.355(12) .
C93 C94 1.391(13) .
C94 C95 1.343(12) .
C95 C96 1.385(12) .
C97 C102 1.355(18) .
C97 C98 1.447(17) .
C98 C99 1.400(19) .
C99 C100 1.34(2) .
C100 C101 1.30(2) .
C101 C102 1.43(2) .
C102 C103 1.443(18) .
C104 C105 1.558(16) .
C106 C107 1.411(19) .
C107 C108 1.404(18) .
C107 C112 1.44(2) .
C108 C109 1.391(19) .
C109 C110 1.39(2) .
C110 C111 1.316(17) .
C111 C112 1.447(18) .
C115 C116 1.393(12) .
C115 C120 1.429(13) .
C116 C117 1.351(13) .
C117 C118 1.386(14) .
C118 C119 1.347(13) .
C119 C120 1.426(13) .
C120 C121 1.431(12) .
C122 C127 1.503(13) .
C122 C123 1.535(15) .
C123 C124 1.564(15) .
C124 C125 1.499(17) .
C125 C126 1.592(17) .
C126 C127 1.505(13) .
C128 C129 1.412(15) .
C129 C134 1.411(13) .
C129 C130 1.414(14) .
C130 C131 1.345(15) .
C131 C132 1.369(15) .
C132 C133 1.393(14) .
C133 C134 1.395(14) .
C136 C141 1.393(17) .
C136 C137 1.444(16) .
C137 C138 1.357(17) .
C138 C139 1.397(17) .
C139 C140 1.344(16) .
C140 C141 1.435(17) .
C141 C142 1.440(16) .
C143 C144 1.469(15) .
C145 C146 1.451(15) .
C146 C147 1.414(15) .
C146 C151 1.461(15) .
C147 C148 1.442(16) .
C148 C149 1.404(17) .
C149 C150 1.348(17) .
C150 C151 1.361(15) .
